data_1508135
loop_
_publ_author_name
'Morsalia, Ali'
'Panjehpour, Akram'

_publ_section_title
;
 Ultrasonic-assisted synthesis of nano-structured lead(II) coordination
 polymers as precursors for preparation of lead(II) oxide nanoparticles
;
_journal_name_full
;
Inorganica Chimica Acta
;
_journal_page_first 210
_journal_page_last 217
_journal_paper_doi 10.1016/j.ica.2012.04.024
_journal_volume 391
_journal_year 2012
_chemical_formula_moiety 'C20 H12 N2 O4 Pb'
_chemical_formula_sum 'C20 H12 N2 O4 Pb'
_chemical_formula_weight 551.51
_space_group_IT_number 14
_symmetry_cell_setting monoclinic
_symmetry_space_group_name_Hall '-P 2ybc'
_symmetry_space_group_name_H-M 'P 1 21/c 1'
_atom_sites_solution_hydrogens geom
_atom_sites_solution_primary direct
_atom_sites_solution_secondary difmap
_cell_angle_alpha 90.00
_cell_angle_beta 108.9340(10)
_cell_angle_gamma 90.00
_cell_formula_units_Z 4
_cell_length_a 16.4336(10)
_cell_length_b 7.2801(4)
_cell_length_c 14.1685(9)
_cell_measurement_reflns_used 1658
_cell_measurement_temperature 100(2)
_cell_measurement_theta_max 25
_cell_measurement_theta_min 2
_cell_volume 1603.38(17)
_computing_cell_refinement 'APEX2 (Bruker, 2005)'
_computing_data_collection 'APEX2 (Bruker, 2005)'
_computing_data_reduction 'APEX2 (Bruker, 2005)'
_computing_molecular_graphics 'SHELXTL ver. 5.1 (Sheldrick, 1998b)'
_computing_publication_material 'SHELXTL ver. 5.1 (Sheldrick, 1998b)'
_computing_structure_refinement 'SHELXTL ver. 5.1 (Sheldrick, 1998b)'
_computing_structure_solution 'SHELXTL ver. 5.1 (Sheldrick, 1998b)'
_diffrn_ambient_temperature 100(2)
_diffrn_measured_fraction_theta_full 0.992
_diffrn_measured_fraction_theta_max 0.992
_diffrn_measurement_device_type 'Bruker SMART APEX2 CCD area detector'
_diffrn_measurement_method 'phi and omega scans'
_diffrn_radiation_monochromator graphite
_diffrn_radiation_source 'fine-focus sealed tube'
_diffrn_radiation_type MoK\a
_diffrn_radiation_wavelength 0.71073
_diffrn_reflns_av_R_equivalents 0.0380
_diffrn_reflns_av_sigmaI/netI 0.0387
_diffrn_reflns_limit_h_max 22
_diffrn_reflns_limit_h_min -21
_diffrn_reflns_limit_k_max 9
_diffrn_reflns_limit_k_min -9
_diffrn_reflns_limit_l_max 19
_diffrn_reflns_limit_l_min -19
_diffrn_reflns_number 13434
_diffrn_reflns_theta_full 29.00
_diffrn_reflns_theta_max 29.00
_diffrn_reflns_theta_min 1.31
_exptl_absorpt_coefficient_mu 10.554
_exptl_absorpt_correction_T_max 0.585
_exptl_absorpt_correction_T_min 0.539
_exptl_absorpt_correction_type multi-scan
_exptl_absorpt_process_details 'APEX2 (Bruker, 2005)'
_exptl_crystal_colour light-yellow
_exptl_crystal_density_diffrn 2.285
_exptl_crystal_density_method 'not measured'
_exptl_crystal_description rhombic
_exptl_crystal_F_000 1040
_exptl_crystal_size_max 0.10
_exptl_crystal_size_mid 0.05
_exptl_crystal_size_min 0.05
_refine_diff_density_max 1.407
_refine_diff_density_min -1.281
_refine_diff_density_rms 0.162
_refine_ls_extinction_method none
_refine_ls_goodness_of_fit_ref 1.000
_refine_ls_hydrogen_treatment constr
_refine_ls_matrix_type full
_refine_ls_number_parameters 244
_refine_ls_number_reflns 4231
_refine_ls_number_restraints 0
_refine_ls_restrained_S_all 1.000
_refine_ls_R_factor_all 0.0331
_refine_ls_R_factor_gt 0.0262
_refine_ls_shift/su_max 0.002
_refine_ls_shift/su_mean 0.000
_refine_ls_structure_factor_coef Fsqd
_refine_ls_weighting_details 'calc w=1/[\s^2^(Fo^2^)+(0.0200P)^2^+3.2000P] where P=(Fo^2^+2Fc^2^)/3'
_refine_ls_weighting_scheme calc
_refine_ls_wR_factor_gt 0.0526
_refine_ls_wR_factor_ref 0.0549
_reflns_number_gt 3652
_reflns_number_total 4231
_reflns_threshold_expression I>2/s(I)
_cod_data_source_file 2.cif
_cod_data_source_block a
_cod_original_sg_symbol_H-M 'P 21/c'
_cod_database_code 1508135

loop_
_symmetry_equiv_pos_as_xyz
'x, y, z'
'-x, y+1/2, -z+1/2'
'-x, -y, -z'
'x, -y-1/2, z-1/2'

loop_
_atom_site_label
_atom_site_type_symbol
_atom_site_fract_x
_atom_site_fract_y
_atom_site_fract_z
_atom_site_U_iso_or_equiv
_atom_site_adp_type
_atom_site_occupancy
_atom_site_symmetry_multiplicity
_atom_site_calc_flag
_atom_site_refinement_flags
Pb1 Pb 0.752060(9) 0.79585(2) 0.464265(10) 0.01216(5) Uani 1 1 d .
O1 O 0.79253(18) 0.4969(4) 0.5046(2) 0.0161(6) Uani 1 1 d .
O2 O 0.75820(19) 0.2005(4) 0.5089(2) 0.0208(6) Uani 1 1 d .
O3 O 0.70510(18) 0.8163(4) 0.6001(2) 0.0164(6) Uani 1 1 d .
O4 O 0.7308(2) 0.8505(4) 0.7633(2) 0.0208(7) Uani 1 1 d .
N1 N 0.6235(2) 0.5828(5) 0.4208(2) 0.0122(7) Uani 1 1 d .
N2 N 0.8768(2) 0.8303(5) 0.6283(2) 0.0128(7) Uani 1 1 d .
C1 C 0.6432(3) 0.4115(6) 0.4484(3) 0.0142(8) Uani 1 1 d .
C2 C 0.5808(3) 0.2761(6) 0.4422(3) 0.0154(8) Uani 1 1 d .
H2A H 0.5975 0.1544 0.4643 0.018 Uiso 1 1 calc R
C3 C 0.4957(3) 0.3219(6) 0.4038(3) 0.0165(8) Uani 1 1 d .
H3A H 0.4528 0.2322 0.3998 0.020 Uiso 1 1 calc R
C4 C 0.4717(3) 0.5036(6) 0.3698(3) 0.0143(8) Uani 1 1 d .
C5 C 0.3857(3) 0.5605(6) 0.3291(3) 0.0177(9) Uani 1 1 d .
H5A H 0.3405 0.4745 0.3208 0.021 Uiso 1 1 calc R
C6 C 0.3671(3) 0.7397(6) 0.3014(3) 0.0190(9) Uani 1 1 d .
H6A H 0.3088 0.7776 0.2751 0.023 Uiso 1 1 calc R
C7 C 0.4334(3) 0.8693(6) 0.3113(3) 0.0167(8) Uani 1 1 d .
H7A H 0.4196 0.9932 0.2915 0.020 Uiso 1 1 calc R
C8 C 0.5180(3) 0.8154(6) 0.3499(3) 0.0150(8) Uani 1 1 d .
H8A H 0.5626 0.9021 0.3557 0.018 Uiso 1 1 calc R
C9 C 0.5390(2) 0.6324(6) 0.3808(3) 0.0126(8) Uani 1 1 d .
C10 C 0.7387(3) 0.3622(6) 0.4905(3) 0.0148(8) Uani 1 1 d .
C11 C 0.8508(3) 0.8575(5) 0.7062(3) 0.0140(8) Uani 1 1 d .
C12 C 0.9082(3) 0.8982(6) 0.8022(3) 0.0161(8) Uani 1 1 d .
H12A H 0.8870 0.9194 0.8563 0.019 Uiso 1 1 calc R
C13 C 0.9945(3) 0.9069(6) 0.8165(3) 0.0174(8) Uani 1 1 d .
H13A H 1.0339 0.9332 0.8807 0.021 Uiso 1 1 calc R
C14 C 1.0245(3) 0.8765(6) 0.7352(3) 0.0161(8) Uani 1 1 d .
C15 C 1.1127(3) 0.8841(6) 0.7436(3) 0.0183(9) Uani 1 1 d .
H15A H 1.1548 0.9089 0.8064 0.022 Uiso 1 1 calc R
C16 C 1.1375(3) 0.8558(6) 0.6613(3) 0.0188(9) Uani 1 1 d .
H16A H 1.1967 0.8640 0.6673 0.023 Uiso 1 1 calc R
C17 C 1.0764(3) 0.8147(6) 0.5679(3) 0.0185(9) Uani 1 1 d .
H17A H 1.0949 0.7923 0.5120 0.022 Uiso 1 1 calc R
C18 C 0.9908(3) 0.8068(6) 0.5574(3) 0.0156(8) Uani 1 1 d .
H18A H 0.9500 0.7803 0.4940 0.019 Uiso 1 1 calc R
C19 C 0.9627(3) 0.8378(5) 0.6402(3) 0.0146(8) Uani 1 1 d .
C20 C 0.7553(3) 0.8406(5) 0.6893(3) 0.0144(8) Uani 1 1 d .

loop_
_atom_site_aniso_label
_atom_site_aniso_U_11
_atom_site_aniso_U_22
_atom_site_aniso_U_33
_atom_site_aniso_U_23
_atom_site_aniso_U_13
_atom_site_aniso_U_12
Pb1 0.01132(7) 0.01282(8) 0.01256(7) 0.00053(6) 0.00417(5) -0.00076(7)
O1 0.0134(13) 0.0142(15) 0.0191(14) -0.0016(12) 0.0030(11) 0.0011(12)
O2 0.0189(15) 0.0157(16) 0.0290(16) 0.0031(13) 0.0093(12) 0.0034(14)
O3 0.0119(13) 0.0234(17) 0.0146(13) -0.0007(12) 0.0050(10) -0.0036(12)
O4 0.0242(16) 0.0245(17) 0.0174(14) 0.0020(12) 0.0120(12) 0.0025(14)
N1 0.0141(15) 0.0135(17) 0.0103(14) -0.0017(13) 0.0057(12) -0.0006(14)
N2 0.0127(15) 0.0131(17) 0.0122(15) 0.0029(12) 0.0035(12) -0.0005(13)
C1 0.0155(19) 0.014(2) 0.0146(18) -0.0020(15) 0.0065(15) -0.0034(16)
C2 0.020(2) 0.0110(19) 0.0177(19) -0.0009(16) 0.0089(16) -0.0018(17)
C3 0.021(2) 0.017(2) 0.0133(18) -0.0009(16) 0.0089(15) -0.0055(18)
C4 0.0176(19) 0.015(2) 0.0116(17) -0.0020(15) 0.0064(15) -0.0018(17)
C5 0.0140(19) 0.020(2) 0.0183(19) -0.0030(17) 0.0047(16) -0.0035(17)
C6 0.017(2) 0.020(2) 0.018(2) -0.0046(16) 0.0044(16) -0.0009(17)
C7 0.018(2) 0.017(2) 0.0139(18) -0.0020(16) 0.0041(15) 0.0003(18)
C8 0.0159(19) 0.017(2) 0.0129(17) 0.0011(16) 0.0051(14) -0.0007(17)
C9 0.0128(18) 0.0140(19) 0.0098(16) -0.0014(15) 0.0020(14) -0.0011(16)
C10 0.0152(19) 0.016(2) 0.0144(18) 0.0009(16) 0.0058(15) 0.0013(17)
C11 0.0175(19) 0.0086(18) 0.0148(18) 0.0004(15) 0.0039(15) 0.0012(16)
C12 0.022(2) 0.013(2) 0.0126(18) -0.0022(16) 0.0037(15) 0.0008(17)
C13 0.021(2) 0.015(2) 0.0135(18) 0.0020(16) 0.0017(15) 0.0021(18)
C14 0.019(2) 0.012(2) 0.0155(19) 0.0012(16) 0.0030(15) 0.0007(17)
C15 0.0156(19) 0.014(2) 0.022(2) 0.0013(17) 0.0014(16) -0.0055(17)
C16 0.0119(19) 0.017(2) 0.025(2) 0.0039(17) 0.0037(16) -0.0018(17)
C17 0.018(2) 0.016(2) 0.022(2) 0.0005(17) 0.0069(16) 0.0002(18)
C18 0.0141(19) 0.015(2) 0.0154(18) -0.0002(16) 0.0021(14) 0.0003(17)
C19 0.0130(18) 0.011(2) 0.0181(19) 0.0023(15) 0.0027(15) 0.0000(15)
C20 0.019(2) 0.0111(19) 0.0151(18) 0.0002(14) 0.0075(15) -0.0001(16)

loop_
_atom_type_symbol
_atom_type_description
_atom_type_scat_dispersion_real
_atom_type_scat_dispersion_imag
_atom_type_scat_source
C C 0.0033 0.0016 'International Tables Vol C Tables 4.2.6.8 and 6.1.1.4'
H H 0.0000 0.0000 'International Tables Vol C Tables 4.2.6.8 and 6.1.1.4'
N N 0.0061 0.0033 'International Tables Vol C Tables 4.2.6.8 and 6.1.1.4'
O O 0.0106 0.0060 'International Tables Vol C Tables 4.2.6.8 and 6.1.1.4'
Pb Pb -3.3944 10.1111 'International Tables Vol C Tables 4.2.6.8 and 6.1.1.4'

loop_
_geom_angle_atom_site_label_1
_geom_angle_atom_site_label_2
_geom_angle_atom_site_label_3
_geom_angle
O1 Pb1 O3 90.10(10)
O1 Pb1 N1 68.33(10)
O3 Pb1 N1 76.28(10)
O1 Pb1 N2 77.57(10)
O3 Pb1 N2 67.78(10)
N1 Pb1 N2 129.74(10)
C10 O1 Pb1 123.6(2)
C20 O3 Pb1 123.6(3)
C1 N1 C9 119.5(3)
C1 N1 Pb1 113.8(3)
C9 N1 Pb1 126.5(3)
C11 N2 C19 119.4(3)
C11 N2 Pb1 113.1(3)
C19 N2 Pb1 127.3(3)
N1 C1 C2 122.9(4)
N1 C1 C10 117.4(4)
C2 C1 C10 119.7(4)
C3 C2 C1 119.0(4)
C3 C2 H2A 120.5
C1 C2 H2A 120.5
C2 C3 C4 119.9(4)
C2 C3 H3A 120.0
C4 C3 H3A 120.0
C5 C4 C3 123.1(4)
C5 C4 C9 119.7(4)
C3 C4 C9 117.2(4)
C6 C5 C4 120.0(4)
C6 C5 H5A 120.0
C4 C5 H5A 120.0
C5 C6 C7 121.0(4)
C5 C6 H6A 119.5
C7 C6 H6A 119.5
C8 C7 C6 119.8(4)
C8 C7 H7A 120.1
C6 C7 H7A 120.1
C7 C8 C9 120.5(4)
C7 C8 H8A 119.8
C9 C8 H8A 119.8
N1 C9 C8 119.4(4)
N1 C9 C4 121.5(4)
C8 C9 C4 119.1(4)
O2 C10 O1 125.3(4)
O2 C10 C1 118.2(4)
O1 C10 C1 116.5(4)
N2 C11 C12 122.7(4)
N2 C11 C20 117.1(3)
C12 C11 C20 120.2(4)
C13 C12 C11 119.2(4)
C13 C12 H12A 120.4
C11 C12 H12A 120.4
C12 C13 C14 119.6(4)
C12 C13 H13A 120.2
C14 C13 H13A 120.2
C13 C14 C15 123.0(4)
C13 C14 C19 118.1(4)
C15 C14 C19 118.9(4)
C16 C15 C14 120.1(4)
C16 C15 H15A 120.0
C14 C15 H15A 120.0
C15 C16 C17 120.9(4)
C15 C16 H16A 119.6
C17 C16 H16A 119.6
C18 C17 C16 120.4(4)
C18 C17 H17A 119.8
C16 C17 H17A 119.8
C17 C18 C19 120.3(4)
C17 C18 H18A 119.8
C19 C18 H18A 119.8
N2 C19 C18 119.6(4)
N2 C19 C14 121.0(4)
C18 C19 C14 119.4(4)
O4 C20 O3 124.2(4)
O4 C20 C11 117.7(4)
O3 C20 C11 118.1(3)

loop_
_geom_bond_atom_site_label_1
_geom_bond_atom_site_label_2
_geom_bond_distance
Pb1 O1 2.293(3)
Pb1 O3 2.299(3)
Pb1 N1 2.530(3)
Pb1 N2 2.564(3)
O1 C10 1.292(5)
O2 C10 1.226(5)
O3 C20 1.277(5)
O4 C20 1.241(5)
N1 C1 1.315(5)
N1 C9 1.367(5)
N2 C11 1.322(5)
N2 C19 1.366(5)
C1 C2 1.404(6)
C1 C10 1.531(6)
C2 C3 1.367(6)
C2 H2A 0.9500
C3 C4 1.420(6)
C3 H3A 0.9500
C4 C5 1.404(6)
C4 C9 1.419(6)
C5 C6 1.369(6)
C5 H5A 0.9500
C6 C7 1.414(6)
C6 H6A 0.9500
C7 C8 1.375(6)
C7 H7A 0.9500
C8 C9 1.411(6)
C8 H8A 0.9500
C11 C12 1.413(5)
C11 C20 1.515(6)
C12 C13 1.368(6)
C12 H12A 0.9500
C13 C14 1.409(6)
C13 H13A 0.9500
C14 C15 1.417(6)
C14 C19 1.427(5)
C15 C16 1.370(6)
C15 H15A 0.9500
C16 C17 1.409(6)
C16 H16A 0.9500
C17 C18 1.367(6)
C17 H17A 0.9500
C18 C19 1.413(6)
C18 H18A 0.9500

loop_
_geom_torsion_atom_site_label_1
_geom_torsion_atom_site_label_2
_geom_torsion_atom_site_label_3
_geom_torsion_atom_site_label_4
_geom_torsion
O3 Pb1 O1 C10 74.6(3)
N1 Pb1 O1 C10 -0.6(3)
N2 Pb1 O1 C10 141.8(3)
O1 Pb1 O3 C20 79.0(3)
N1 Pb1 O3 C20 146.7(3)
N2 Pb1 O3 C20 2.5(3)
O1 Pb1 N1 C1 4.0(2)
O3 Pb1 N1 C1 -91.7(3)
N2 Pb1 N1 C1 -46.8(3)
O1 Pb1 N1 C9 178.3(3)
O3 Pb1 N1 C9 82.6(3)
N2 Pb1 N1 C9 127.4(3)
O1 Pb1 N2 C11 -100.6(3)
O3 Pb1 N2 C11 -5.3(3)
N1 Pb1 N2 C11 -53.0(3)
O1 Pb1 N2 C19 85.1(3)
O3 Pb1 N2 C19 -179.6(3)
N1 Pb1 N2 C19 132.7(3)
C9 N1 C1 C2 -2.5(6)
Pb1 N1 C1 C2 172.2(3)
C9 N1 C1 C10 178.7(3)
Pb1 N1 C1 C10 -6.7(4)
N1 C1 C2 C3 1.5(6)
C10 C1 C2 C3 -179.6(4)
C1 C2 C3 C4 0.8(6)
C2 C3 C4 C5 179.7(4)
C2 C3 C4 C9 -2.0(6)
C3 C4 C5 C6 177.5(4)
C9 C4 C5 C6 -0.8(6)
C4 C5 C6 C7 1.2(6)
C5 C6 C7 C8 -0.3(6)
C6 C7 C8 C9 -0.9(6)
C1 N1 C9 C8 -179.0(3)
Pb1 N1 C9 C8 7.0(5)
C1 N1 C9 C4 1.1(5)
Pb1 N1 C9 C4 -172.9(3)
C7 C8 C9 N1 -178.7(4)
C7 C8 C9 C4 1.3(6)
C5 C4 C9 N1 179.5(3)
C3 C4 C9 N1 1.1(5)
C5 C4 C9 C8 -0.4(6)
C3 C4 C9 C8 -178.8(3)
Pb1 O1 C10 O2 178.1(3)
Pb1 O1 C10 C1 -2.5(5)
N1 C1 C10 O2 -174.2(4)
C2 C1 C10 O2 6.9(6)
N1 C1 C10 O1 6.4(5)
C2 C1 C10 O1 -172.5(4)
C19 N2 C11 C12 1.3(6)
Pb1 N2 C11 C12 -173.5(3)
C19 N2 C11 C20 -177.8(3)
Pb1 N2 C11 C20 7.3(4)
N2 C11 C12 C13 -1.2(6)
C20 C11 C12 C13 177.8(4)
C11 C12 C13 C14 0.5(6)
C12 C13 C14 C15 179.6(4)
C12 C13 C14 C19 0.1(6)
C13 C14 C15 C16 -179.1(4)
C19 C14 C15 C16 0.4(6)
C14 C15 C16 C17 -1.5(7)
C15 C16 C17 C18 1.6(7)
C16 C17 C18 C19 -0.7(6)
C11 N2 C19 C18 179.3(4)
Pb1 N2 C19 C18 -6.7(5)
C11 N2 C19 C14 -0.6(6)
Pb1 N2 C19 C14 173.4(3)
C17 C18 C19 N2 179.7(4)
C17 C18 C19 C14 -0.4(6)
C13 C14 C19 N2 -0.1(6)
C15 C14 C19 N2 -179.6(4)
C13 C14 C19 C18 180.0(4)
C15 C14 C19 C18 0.5(6)
Pb1 O3 C20 O4 -179.4(3)
Pb1 O3 C20 C11 0.3(5)
N2 C11 C20 O4 174.1(4)
C12 C11 C20 O4 -5.1(6)
N2 C11 C20 O3 -5.7(6)
C12 C11 C20 O3 175.2(4)
